data_1518229
loop_
_publ_author_name
'Seo, Daniel M.'
'Afroz, Taliman'
'Allen, Joshua L.'
'Boyle, Paul D.'
'Trulove, Paul C.'
'De Long, Hugh C.'
'Henderson, Wesley A.'

_publ_section_title
;
 Structural Interactions within Lithium Salt Solvates: Cyclic Carbonates
 and Esters
;
_journal_issue 45
_journal_name_full 'The Journal of Physical Chemistry C'
_journal_page_first 25884
_journal_paper_doi 10.1021/jp5079168
_journal_volume 118
_journal_year 2014
_chemical_formula_sum 'C4 H6 B F4 Li O2'
_chemical_formula_weight 179.84
_chemical_name_common (GBL)1:LiBF4
_space_group_IT_number 19
_symmetry_cell_setting orthorhombic
_symmetry_space_group_name_Hall 'P 2ac 2ab'
_symmetry_space_group_name_H-M 'P 21 21 21'
_atom_sites_solution_hydrogens geom
_atom_sites_solution_primary direct
_atom_sites_solution_secondary difmap
_audit_creation_method SHELXL-97
_cell_angle_alpha 90.00
_cell_angle_beta 90.00
_cell_angle_gamma 90.00
_cell_formula_units_Z 4
_cell_length_a 5.0642(2)
_cell_length_b 9.9457(3)
_cell_length_c 14.6921(5)
_cell_measurement_reflns_used 8132
_cell_measurement_temperature 110
_cell_measurement_theta_max 35.05
_cell_measurement_theta_min 2.47
_cell_volume 740.00(4)
_computing_cell_refinement SAINT
_computing_data_collection Apex2
_computing_data_reduction SAINT
_computing_molecular_graphics NRCVAX
_computing_publication_material cif2tables.py
_computing_structure_refinement XL
_computing_structure_solution XS
_diffrn_ambient_temperature 110
_diffrn_measured_fraction_theta_full 0.996
_diffrn_measured_fraction_theta_max 0.958
_diffrn_measurement_device_type 'Bruker-Nonius Kappa Axis X8 Apex2'
_diffrn_measurement_method 'omega and phi scans'
_diffrn_radiation_monochromator graphite
_diffrn_radiation_source 'fine-focus sealed tube'
_diffrn_radiation_type MoK\a
_diffrn_radiation_wavelength 0.71073
_diffrn_reflns_av_R_equivalents 0.0322
_diffrn_reflns_av_sigmaI/netI 0.0262
_diffrn_reflns_limit_h_max 8
_diffrn_reflns_limit_h_min -6
_diffrn_reflns_limit_k_max 16
_diffrn_reflns_limit_k_min -16
_diffrn_reflns_limit_l_max 24
_diffrn_reflns_limit_l_min -24
_diffrn_reflns_number 26590
_diffrn_reflns_theta_full 35.56
_diffrn_reflns_theta_max 37.08
_diffrn_reflns_theta_min 2.47
_exptl_absorpt_coefficient_mu 0.178
_exptl_absorpt_correction_T_max 0.9784
_exptl_absorpt_correction_T_min 0.9409
_exptl_absorpt_correction_type multi-scan
_exptl_absorpt_process_details SADABS
_exptl_crystal_colour colourless
_exptl_crystal_density_diffrn 1.614
_exptl_crystal_density_method 'not measured'
_exptl_crystal_description prism
_exptl_crystal_F_000 360
_exptl_crystal_size_max 0.35
_exptl_crystal_size_mid 0.24
_exptl_crystal_size_min 0.12
_refine_diff_density_max 0.562
_refine_diff_density_min -0.361
_refine_diff_density_rms 0.051
_refine_ls_abs_structure_details 'Flack H D (1983), Acta Cryst. A39, 876-881'
_refine_ls_abs_structure_Flack 0.2(5)
_refine_ls_extinction_method none
_refine_ls_goodness_of_fit_ref 1.005
_refine_ls_hydrogen_treatment refall
_refine_ls_matrix_type full
_refine_ls_number_parameters 134
_refine_ls_number_reflns 3586
_refine_ls_number_restraints 0
_refine_ls_restrained_S_all 1.005
_refine_ls_R_factor_all 0.0580
_refine_ls_R_factor_gt 0.0388
_refine_ls_shift/su_max 0.000
_refine_ls_shift/su_mean 0.000
_refine_ls_structure_factor_coef Fsqd
_refine_ls_weighting_details 'calc w=1/[\s^2^(Fo^2^)+(0.0552P)^2^+0.0685P] where P=(Fo^2^+2Fc^2^)/3'
_refine_ls_weighting_scheme calc
_refine_ls_wR_factor_gt 0.0937
_refine_ls_wR_factor_ref 0.1034
_reflns_number_gt 2762
_reflns_number_total 3586
_reflns_threshold_expression >2sigma(I)
_cod_data_source_file jp5079168_si_002.cif
_cod_data_source_block (GBL)1:LiBF4
_cod_depositor_comments 'Adding full bibliography for 1518222--1518230.cif.'
_cod_database_code 1518229

loop_
_symmetry_equiv_pos_as_xyz
'x, y, z'
'x+1/2, -y+1/2, -z'
'-x, y+1/2, -z+1/2'
'-x+1/2, -y, z+1/2'

loop_
_atom_site_label
_atom_site_type_symbol
_atom_site_fract_x
_atom_site_fract_y
_atom_site_fract_z
_atom_site_U_iso_or_equiv
_atom_site_adp_type
_atom_site_occupancy
_atom_site_symmetry_multiplicity
_atom_site_calc_flag
Li1 Li 0.4088(4) 0.6041(2) 0.43533(14) 0.0226(3) Uani 1 1 d
O1 O 0.32052(17) 0.42214(8) 0.42680(6) 0.02555(17) Uani 1 1 d
O2 O 0.27503(15) 0.20201(8) 0.42082(6) 0.02470(16) Uani 1 1 d
C1 C 0.40400(18) 0.31435(10) 0.40076(7) 0.01898(17) Uani 1 1 d
C2 C 0.6460(2) 0.28675(11) 0.34513(7) 0.02238(18) Uani 1 1 d
H2A H 0.801(5) 0.335(2) 0.3749(13) 0.055(6) Uiso 1 1 d
H2B H 0.613(4) 0.3295(17) 0.2836(11) 0.033(4) Uiso 1 1 d
C3 C 0.6705(3) 0.13537(12) 0.34515(10) 0.0325(3) Uani 1 1 d
H3A H 0.733(4) 0.0937(19) 0.2874(14) 0.050(5) Uiso 1 1 d
H3B H 0.810(5) 0.110(2) 0.3975(15) 0.059(6) Uiso 1 1 d
C4 C 0.4022(2) 0.08702(12) 0.37703(12) 0.0341(3) Uani 1 1 d
H4A H 0.280(4) 0.0688(18) 0.3206(12) 0.038(5) Uiso 1 1 d
H4B H 0.394(4) 0.016(2) 0.4169(13) 0.050(5) Uiso 1 1 d
B1 B -0.0943(2) 0.75474(12) 0.37358(8) 0.0201(2) Uani 1 1 d
F1 F 0.16992(12) 0.71361(7) 0.37412(5) 0.02728(15) Uani 1 1 d
F2 F -0.25165(15) 0.64312(8) 0.39311(7) 0.0387(2) Uani 1 1 d
F3 F -0.13077(19) 0.84937(8) 0.44252(5) 0.03498(18) Uani 1 1 d
F4 F -0.15768(16) 0.80856(9) 0.29146(5) 0.03528(18) Uani 1 1 d

loop_
_atom_site_aniso_label
_atom_site_aniso_U_11
_atom_site_aniso_U_22
_atom_site_aniso_U_33
_atom_site_aniso_U_23
_atom_site_aniso_U_13
_atom_site_aniso_U_12
Li1 0.0199(8) 0.0214(8) 0.0265(9) -0.0015(7) 0.0008(7) -0.0004(7)
O1 0.0240(4) 0.0201(3) 0.0326(4) -0.0050(3) 0.0017(3) 0.0004(3)
O2 0.0193(3) 0.0188(3) 0.0359(4) 0.0007(3) 0.0032(3) -0.0021(3)
C1 0.0165(3) 0.0190(4) 0.0215(4) -0.0001(3) -0.0017(3) -0.0014(3)
C2 0.0174(4) 0.0234(4) 0.0263(5) -0.0002(4) 0.0019(3) 0.0005(3)
C3 0.0359(6) 0.0226(5) 0.0389(6) 0.0038(5) 0.0128(5) 0.0056(5)
C4 0.0231(5) 0.0171(5) 0.0623(9) -0.0047(5) 0.0005(5) 0.0003(4)
B1 0.0180(4) 0.0219(5) 0.0206(5) -0.0008(4) 0.0009(3) 0.0009(4)
F1 0.0165(3) 0.0333(3) 0.0320(3) 0.0059(3) 0.0001(2) 0.0030(3)
F2 0.0232(3) 0.0280(4) 0.0649(5) 0.0008(4) 0.0104(3) -0.0045(3)
F3 0.0536(5) 0.0272(3) 0.0241(3) -0.0046(3) 0.0013(3) 0.0105(4)
F4 0.0348(4) 0.0494(4) 0.0217(3) 0.0032(3) -0.0061(3) 0.0093(4)

loop_
_atom_type_symbol
_atom_type_description
_atom_type_scat_dispersion_real
_atom_type_scat_dispersion_imag
_atom_type_scat_source
C C 0.0033 0.0016 'International Tables Vol C Tables 4.2.6.8 and 6.1.1.4'
H H 0.0000 0.0000 'International Tables Vol C Tables 4.2.6.8 and 6.1.1.4'
B B 0.0013 0.0007 'International Tables Vol C Tables 4.2.6.8 and 6.1.1.4'
F F 0.0171 0.0103 'International Tables Vol C Tables 4.2.6.8 and 6.1.1.4'
Li Li -0.0003 0.0001 'International Tables Vol C Tables 4.2.6.8 and 6.1.1.4'
O O 0.0106 0.0060 'International Tables Vol C Tables 4.2.6.8 and 6.1.1.4'

loop_
_geom_angle_atom_site_label_1
_geom_angle_atom_site_label_2
_geom_angle_atom_site_label_3
_geom_angle
_geom_angle_site_symmetry_1
_geom_angle_site_symmetry_3
F1 Li1 O1 112.28(11) . .
F1 Li1 F2 108.44(10) . 1_655
O1 Li1 F2 113.54(10) . 1_655
F1 Li1 F3 104.48(10) . 2_566
O1 Li1 F3 106.23(11) . 2_566
F2 Li1 F3 111.52(11) 1_655 2_566
C1 O1 Li1 142.46(10) . .
C1 O2 C4 110.13(8) . .
O1 C1 O2 120.13(9) . .
O1 C1 C2 128.20(10) . .
O2 C1 C2 111.67(9) . .
C1 C2 C3 104.45(9) . .
C1 C2 H2A 108.0(12) . .
C3 C2 H2A 114.0(12) . .
C1 C2 H2B 105.9(10) . .
C3 C2 H2B 115.6(10) . .
H2A C2 H2B 108.3(15) . .
C2 C3 C4 104.05(10) . .
C2 C3 H3A 116.1(11) . .
C4 C3 H3A 114.5(12) . .
C2 C3 H3B 106.9(12) . .
C4 C3 H3B 107.1(12) . .
H3A C3 H3B 107.6(16) . .
O2 C4 C3 106.42(9) . .
O2 C4 H4A 102.9(10) . .
C3 C4 H4A 109.9(10) . .
O2 C4 H4B 107.6(13) . .
C3 C4 H4B 118.7(14) . .
H4A C4 H4B 110.1(16) . .
F4 B1 F2 111.16(10) . .
F4 B1 F3 110.35(9) . .
F2 B1 F3 108.15(9) . .
F4 B1 F1 110.26(9) . .
F2 B1 F1 108.19(9) . .
F3 B1 F1 108.65(9) . .
B1 F1 Li1 142.75(9) . .
B1 F2 Li1 139.34(9) . 1_455
B1 F3 Li1 148.47(9) . 2_466

loop_
_geom_bond_atom_site_label_1
_geom_bond_atom_site_label_2
_geom_bond_distance
_geom_bond_site_symmetry_2
Li1 F1 1.860(2) .
Li1 O1 1.868(2) .
Li1 F2 1.869(2) 1_655
Li1 F3 1.864(2) 2_566
O1 C1 1.2143(13) .
O2 C1 1.3274(12) .
O2 C4 1.4616(15) .
C1 C2 1.4985(14) .
C2 C3 1.5106(16) .
C2 H2A 1.02(2) .
C2 H2B 1.013(16) .
C3 C4 1.5154(19) .
C3 H3A 0.99(2) .
C3 H3B 1.08(2) .
C4 H4A 1.051(18) .
C4 H4B 0.92(2) .
B1 F4 1.3583(13) .
B1 F2 1.3964(14) .
B1 F3 1.3950(13) .
B1 F1 1.3992(13) .
F2 Li1 1.869(2) 1_455
F3 Li1 1.864(2) 2_466

loop_
_geom_torsion_atom_site_label_1
_geom_torsion_atom_site_label_2
_geom_torsion_atom_site_label_3
_geom_torsion_atom_site_label_4
_geom_torsion
_geom_torsion_site_symmetry_1
_geom_torsion_site_symmetry_4
F1 Li1 O1 C1 121.03(15) . .
F2 Li1 O1 C1 -2.4(2) 1_655 .
F3 Li1 O1 C1 -125.35(15) 2_566 .
Li1 O1 C1 O2 170.83(14) . .
Li1 O1 C1 C2 -9.6(2) . .
C4 O2 C1 O1 176.03(11) . .
C4 O2 C1 C2 -3.59(12) . .
O1 C1 C2 C3 172.27(12) . .
O2 C1 C2 C3 -8.15(13) . .
C1 C2 C3 C4 15.71(14) . .
C1 O2 C4 C3 13.92(14) . .
C2 C3 C4 O2 -18.09(15) . .
F4 B1 F1 Li1 -161.47(13) . .
F2 B1 F1 Li1 -39.72(18) . .
F3 B1 F1 Li1 77.47(17) . .
O1 Li1 F1 B1 63.72(19) . .
F2 Li1 F1 B1 -170.01(11) 1_655 .
F3 Li1 F1 B1 -50.96(19) 2_566 .
F4 B1 F2 Li1 -79.13(17) . 1_455
F3 B1 F2 Li1 42.16(18) . 1_455
F1 B1 F2 Li1 159.67(13) . 1_455
F4 B1 F3 Li1 -172.52(16) . 2_466
F2 B1 F3 Li1 65.7(2) . 2_466
F1 B1 F3 Li1 -51.5(2) . 2_466
